data_7058448
loop_
_publ_author_name
'Xia, Xi'
'Ge, Wei Wei'
'Chen, Haiyong'
'Tao, Zhu'
'Zhang, Yunqian'
'Wei, Gang'
'Chen, Kai'

_publ_section_title
;
 Porous supramolecular assemblies and functional properties of
 perhydroxylated cucurbit[6]uril and polyoxometallates
;
_journal_issue 26
_journal_name_full 'New Journal of Chemistry'
_journal_page_first 10297
_journal_paper_doi 10.1039/C9NJ01116A
_journal_volume 43
_journal_year 2019
_chemical_formula_sum 'C36 H119 Mo12 N24 O104 P'
_chemical_formula_weight 3734.79
_space_group_crystal_system trigonal
_space_group_IT_number 166
_space_group_name_Hall '-R 3 2"'
_space_group_name_H-M_alt 'R -3 m :H'
_symmetry_space_group_name_Hall '-R 3 2"'
_symmetry_space_group_name_H-M 'R -3 m :H'
_atom_sites_solution_hydrogens geom
_audit_creation_method SHELXL-2016/6
_audit_update_record
;
2019-05-28 deposited with the CCDC.    2019-05-30 downloaded from the CCDC.
;
_cell_angle_alpha 90
_cell_angle_beta 90
_cell_angle_gamma 120
_cell_formula_units_Z 3
_cell_length_a 18.0014(11)
_cell_length_b 18.0014(11)
_cell_length_c 29.4043(18)
_cell_measurement_reflns_used 4623
_cell_measurement_temperature 293(2)
_cell_measurement_theta_max 24.38
_cell_measurement_theta_min 2.26
_cell_volume 8251.9(9)
_computing_structure_refinement 'SHELXL-2016/6 (Sheldrick, 2016)'
_diffrn_ambient_temperature 293(2)
_diffrn_measured_fraction_theta_full 0.999
_diffrn_measured_fraction_theta_max 0.998
_diffrn_measurement_device_type 'CCD area detector'
_diffrn_measurement_method 'phi and omega scans'
_diffrn_radiation_type MoK\a
_diffrn_radiation_wavelength 0.71073
_diffrn_reflns_av_R_equivalents 0.0680
_diffrn_reflns_av_unetI/netI 0.0302
_diffrn_reflns_Laue_measured_fraction_full 0.999
_diffrn_reflns_Laue_measured_fraction_max 0.998
_diffrn_reflns_limit_h_max 21
_diffrn_reflns_limit_h_min -22
_diffrn_reflns_limit_k_max 22
_diffrn_reflns_limit_k_min -22
_diffrn_reflns_limit_l_max 36
_diffrn_reflns_limit_l_min -33
_diffrn_reflns_number 24940
_diffrn_reflns_point_group_measured_fraction_full 0.999
_diffrn_reflns_point_group_measured_fraction_max 0.998
_diffrn_reflns_theta_full 25.242
_diffrn_reflns_theta_max 25.986
_diffrn_reflns_theta_min 1.478
_exptl_absorpt_coefficient_mu 1.481
_exptl_crystal_colour colourless
_exptl_crystal_density_diffrn 2.255
_exptl_crystal_description lump
_exptl_crystal_F_000 5562
_exptl_crystal_size_max 0.190
_exptl_crystal_size_mid 0.170
_exptl_crystal_size_min 0.110
_refine_diff_density_max 1.964
_refine_diff_density_min -3.200
_refine_diff_density_rms 0.195
_refine_ls_extinction_method none
_refine_ls_goodness_of_fit_ref 1.261
_refine_ls_hydrogen_treatment constr
_refine_ls_matrix_type full
_refine_ls_number_parameters 118
_refine_ls_number_reflns 1991
_refine_ls_number_restraints 0
_refine_ls_restrained_S_all 1.261
_refine_ls_R_factor_all 0.0995
_refine_ls_R_factor_gt 0.0843
_refine_ls_shift/su_max 0.000
_refine_ls_shift/su_mean 0.000
_refine_ls_structure_factor_coef Fsqd
_refine_ls_weighting_details 'w=1/[\s^2^(Fo^2^)+(0.0439P)^2^+342.9695P] where P=(Fo^2^+2Fc^2^)/3'
_refine_ls_weighting_scheme calc
_refine_ls_wR_factor_gt 0.1915
_refine_ls_wR_factor_ref 0.1984
_reflns_Friedel_coverage 0.000
_reflns_number_gt 1685
_reflns_number_total 1991
_reflns_threshold_expression 'I > 2\s(I)'
_cod_data_source_file c9nj01116a2.cif
_cod_data_source_block A'
_cod_depositor_comments 'Adding full bibliography for 7058448--7058450.cif.'
_cod_original_cell_volume 8251.9(11)
_cod_database_code 7058448
_shelx_shelxl_version_number 2016/6
_shelx_space_group_comment
;
The symmetry employed for this shelxl refinement is uniquely defined
by the following loop, which should always be used as a source of
symmetry information in preference to the above space-group names.
They are only intended as comments.
;
_shelx_estimated_absorpt_t_min 0.766
_shelx_estimated_absorpt_t_max 0.854

loop_
_space_group_symop_operation_xyz
'x, y, z'
'-y, x-y, z'
'-x+y, -x, z'
'x-y, -y, -z'
'-x, -x+y, -z'
'y, x, -z'
'x+2/3, y+1/3, z+1/3'
'-y+2/3, x-y+1/3, z+1/3'
'-x+y+2/3, -x+1/3, z+1/3'
'x-y+2/3, -y+1/3, -z+1/3'
'-x+2/3, -x+y+1/3, -z+1/3'
'y+2/3, x+1/3, -z+1/3'
'x+1/3, y+2/3, z+2/3'
'-y+1/3, x-y+2/3, z+2/3'
'-x+y+1/3, -x+2/3, z+2/3'
'x-y+1/3, -y+2/3, -z+2/3'
'-x+1/3, -x+y+2/3, -z+2/3'
'y+1/3, x+2/3, -z+2/3'
'-x, -y, -z'
'y, -x+y, -z'
'x-y, x, -z'
'-x+y, y, z'
'x, x-y, z'
'-y, -x, z'
'-x+2/3, -y+1/3, -z+1/3'
'y+2/3, -x+y+1/3, -z+1/3'
'x-y+2/3, x+1/3, -z+1/3'
'-x+y+2/3, y+1/3, z+1/3'
'x+2/3, x-y+1/3, z+1/3'
'-y+2/3, -x+1/3, z+1/3'
'-x+1/3, -y+2/3, -z+2/3'
'y+1/3, -x+y+2/3, -z+2/3'
'x-y+1/3, x+2/3, -z+2/3'
'-x+y+1/3, y+2/3, z+2/3'
'x+1/3, x-y+2/3, z+2/3'
'-y+1/3, -x+2/3, z+2/3'

loop_
_atom_site_label
_atom_site_type_symbol
_atom_site_fract_x
_atom_site_fract_y
_atom_site_fract_z
_atom_site_U_iso_or_equiv
_atom_site_adp_type
_atom_site_occupancy
_atom_site_site_symmetry_order
_atom_site_calc_flag
_atom_site_refinement_flags_posn
_atom_site_refinement_flags_adp
_atom_site_refinement_flags_occupancy
O3 O 0.0973(6) 0.0486(3) 0.8863(5) 0.078(4) Uani 1 2 d S T P
O4 O 0.0956(3) -0.0956(3) 0.8555(3) 0.051(2) Uani 1 2 d S T P
O5 O 0.2352(11) 0.1176(6) 0.9898(4) 0.094(5) Uani 1 2 d S T P
O6 O 0.2886(6) 0.000000 1.000000 0.108(6) Uani 1 2 d S T P
O7 O 0.1662(5) -0.0210(5) 0.9380(3) 0.080(3) Uani 1 1 d . . .
O8 O -0.0464(4) -0.0929(9) 1.0175(5) 0.052(3) Uani 0.7 2 d S T P
O9 O 0.000000 0.000000 0.9462(11) 0.035(7) Uani 0.5 6 d S T P
Mo1 Mo 0.06601(4) -0.06601(4) 0.90117(4) 0.0381(3) Uani 1 2 d S T P
Mo2 Mo 0.19682(7) 0.000000 1.000000 0.079 Uani 1 2 d S T P
P1 P 0.000000 0.000000 1.000000 0.0310(16) Uani 1 12 d S T P
C1 C 0.4465(6) 0.1103(6) 0.8983(3) 0.041(2) Uani 1 1 d . . .
C2 C 0.3608(5) 0.0778(5) 0.8334(3) 0.0352(19) Uani 1 1 d . . .
C3 C 0.3537(9) 0.1769(4) 0.8931(4) 0.039(3) Uani 1 2 d S T P
H3A H 0.361640 0.180817 0.925856 0.046 Uiso 1 2 calc R U P
H3B H 0.292563 0.146282 0.887086 0.046 Uiso 1 2 calc R U P
C4 C 0.5086(5) 0.0173(9) 0.8924(4) 0.041(3) Uani 1 2 d S T P
H4A H 0.511879 0.023763 0.925189 0.049 Uiso 1 2 calc R U P
H4B H 0.478181 -0.043641 0.885672 0.049 Uiso 1 2 calc R U P
N1 N 0.4604(5) 0.0550(5) 0.8743(2) 0.0356(16) Uani 1 1 d . . .
N2 N 0.3914(5) 0.1288(5) 0.8743(2) 0.0330(15) Uani 1 1 d . . .
O1 O 0.4772(5) 0.1428(4) 0.93486(19) 0.0471(17) Uani 1 1 d . . .
O2 O 0.2724(4) 0.0271(5) 0.8374(2) 0.0510(17) Uani 1 1 d . . .
H2 H 0.250861 0.015166 0.811932 0.077 Uiso 1 1 calc R U .

loop_
_atom_site_aniso_label
_atom_site_aniso_U_11
_atom_site_aniso_U_22
_atom_site_aniso_U_33
_atom_site_aniso_U_23
_atom_site_aniso_U_13
_atom_site_aniso_U_12
O3 0.024(5) 0.033(4) 0.175(13) 0.000(3) 0.001(7) 0.012(3)
O4 0.043(4) 0.043(4) 0.053(5) -0.014(2) 0.014(2) 0.011(4)
O5 0.169(15) 0.087(6) 0.055(7) 0.024(4) 0.047(8) 0.084(8)
O6 0.077(6) 0.208(18) 0.085(9) -0.055(10) -0.027(5) 0.104(9)
O7 0.068(5) 0.067(5) 0.050(4) 0.018(4) -0.020(4) -0.008(4)
O8 0.047(6) 0.038(8) 0.067(9) -0.002(7) -0.001(3) 0.019(4)
O9 0.020(8) 0.020(8) 0.06(2) 0.000 0.000 0.010(4)
Mo1 0.0430(5) 0.0430(5) 0.0318(5) -0.0044(2) 0.0044(2) 0.0241(5)
Mo2 0.054 0.145 0.069 -0.057 -0.028 0.073
P1 0.033(2) 0.033(2) 0.027(4) 0.000 0.000 0.0164(12)
C1 0.041(5) 0.033(5) 0.042(5) 0.010(4) 0.001(4) 0.013(4)
C2 0.030(4) 0.030(4) 0.044(5) -0.005(4) -0.007(4) 0.014(4)
C3 0.048(8) 0.045(5) 0.025(5) 0.005(3) 0.010(5) 0.024(4)
C4 0.041(5) 0.046(8) 0.037(6) 0.014(6) 0.007(3) 0.023(4)
N1 0.044(4) 0.035(4) 0.031(3) -0.003(3) 0.000(3) 0.022(3)
N2 0.043(4) 0.041(4) 0.022(3) 0.000(3) 0.001(3) 0.026(4)
O1 0.068(5) 0.055(4) 0.023(3) -0.006(3) -0.010(3) 0.034(4)
O2 0.034(4) 0.052(4) 0.057(4) 0.003(3) 0.001(3) 0.014(3)

loop_
_atom_type_symbol
_atom_type_description
_atom_type_scat_dispersion_real
_atom_type_scat_dispersion_imag
_atom_type_scat_source
C C 0.0033 0.0016 'International Tables Vol C Tables 4.2.6.8 and 6.1.1.4'
H H 0.0000 0.0000 'International Tables Vol C Tables 4.2.6.8 and 6.1.1.4'
N N 0.0061 0.0033 'International Tables Vol C Tables 4.2.6.8 and 6.1.1.4'
O O 0.0106 0.0060 'International Tables Vol C Tables 4.2.6.8 and 6.1.1.4'
Mo Mo -1.6832 0.6857 'International Tables Vol C Tables 4.2.6.8 and 6.1.1.4'
P P 0.1023 0.0942 'International Tables Vol C Tables 4.2.6.8 and 6.1.1.4'

loop_
_geom_angle_atom_site_label_1
_geom_angle_atom_site_label_2
_geom_angle_atom_site_label_3
_geom_angle
_geom_angle_site_symmetry_1
_geom_angle_site_symmetry_3
Mo1 O3 Mo1 139.7(7) . 2
Mo2 O5 Mo2 138.6(8) . 21_557
Mo2 O7 Mo1 139.1(5) . .
P1 O8 O8 54.7(3) . 20_557
P1 O8 O8 54.7(3) . 21_557
O8 O8 O8 89.8(12) 20_557 21_557
P1 O8 O9 55.9(10) . 19_557
O8 O8 O9 90.9(8) 20_557 19_557
O8 O8 O9 90.9(8) 21_557 19_557
P1 O8 Mo2 123.5(5) . 3
O8 O8 Mo2 68.8(3) 20_557 3
O8 O8 Mo2 131.1(11) 21_557 3
O9 O8 Mo2 131.0(4) 19_557 3
P1 O8 Mo2 123.5(5) . 20_557
O8 O8 Mo2 131.1(11) 20_557 20_557
O8 O8 Mo2 68.8(3) 21_557 20_557
O9 O8 Mo2 131.0(4) 19_557 20_557
Mo2 O8 Mo2 92.4(5) 3 20_557
P1 O8 Mo1 123.9(8) . 20_557
O8 O8 Mo1 131.4(8) 20_557 20_557
O8 O8 Mo1 131.4(9) 21_557 20_557
O9 O8 Mo1 67.9(9) 19_557 20_557
Mo2 O8 Mo1 92.3(4) 3 20_557
Mo2 O8 Mo1 92.3(4) 20_557 20_557
P1 O9 O8 53.6(9) . 19_557
P1 O9 O8 53.6(9) . 21_557
O8 O9 O8 88.4(14) 19_557 21_557
P1 O9 O8 53.6(9) . 20_557
O8 O9 O8 88.4(14) 19_557 20_557
O8 O9 O8 88.4(14) 21_557 20_557
P1 O9 Mo1 122.8(6) . 3
O8 O9 Mo1 131.26(12) 19_557 3
O8 O9 Mo1 131.27(12) 21_557 3
O8 O9 Mo1 69.2(5) 20_557 3
P1 O9 Mo1 122.8(6) . 2
O8 O9 Mo1 69.2(5) 19_557 2
O8 O9 Mo1 131.26(12) 21_557 2
O8 O9 Mo1 131.27(12) 20_557 2
Mo1 O9 Mo1 93.5(9) 3 2
P1 O9 Mo1 122.8(6) . .
O8 O9 Mo1 131.27(12) 19_557 .
O8 O9 Mo1 69.2(5) 21_557 .
O8 O9 Mo1 131.27(12) 20_557 .
Mo1 O9 Mo1 93.5(9) 3 .
Mo1 O9 Mo1 93.5(9) 2 .
O4 Mo1 O3 101.4(5) . 3
O4 Mo1 O3 101.4(5) . .
O3 Mo1 O3 87.5(6) 3 .
O4 Mo1 O7 102.4(4) . .
O3 Mo1 O7 156.2(5) 3 .
O3 Mo1 O7 88.0(5) . .
O4 Mo1 O7 102.4(4) . 24
O3 Mo1 O7 88.0(5) 3 24
O3 Mo1 O7 156.2(5) . 24
O7 Mo1 O7 86.7(5) . 24
O4 Mo1 O9 157.2(8) . .
O3 Mo1 O9 63.2(6) 3 .
O3 Mo1 O9 63.2(6) . .
O7 Mo1 O9 94.1(6) . .
O7 Mo1 O9 94.1(6) 24 .
O4 Mo1 O8 159.9(5) . 21_557
O3 Mo1 O8 93.1(5) 3 21_557
O3 Mo1 O8 93.1(5) . 21_557
O7 Mo1 O8 63.9(3) . 21_557
O7 Mo1 O8 63.9(3) 24 21_557
O9 Mo1 O8 42.9(7) . 21_557
O6 Mo2 O7 101.1(3) . 4_557
O6 Mo2 O7 101.1(3) . .
O7 Mo2 O7 157.8(6) 4_557 .
O6 Mo2 O5 101.2(5) . .
O7 Mo2 O5 87.0(4) 4_557 .
O7 Mo2 O5 88.7(5) . .
O6 Mo2 O5 101.2(5) . 20_557
O7 Mo2 O5 88.7(5) 4_557 20_557
O7 Mo2 O5 87.0(4) . 20_557
O5 Mo2 O5 157.6(10) . 20_557
O6 Mo2 O8 158.8(3) . 21_557
O7 Mo2 O8 94.2(5) 4_557 21_557
O7 Mo2 O8 64.4(5) . 21_557
O5 Mo2 O8 94.1(6) . 21_557
O5 Mo2 O8 64.3(5) 20_557 21_557
O6 Mo2 O8 158.8(3) . 2
O7 Mo2 O8 64.4(5) 4_557 2
O7 Mo2 O8 94.2(5) . 2
O5 Mo2 O8 64.3(5) . 2
O5 Mo2 O8 94.1(6) 20_557 2
O8 Mo2 O8 42.4(6) 21_557 2
O8 P1 O8 180.0 20_557 2
O8 P1 O8 109.4(5) 20_557 19_557
O8 P1 O8 70.6(6) 2 19_557
O8 P1 O8 109.4(6) 20_557 21_557
O8 P1 O8 70.6(6) 2 21_557
O8 P1 O8 109.4(6) 19_557 21_557
O8 P1 O8 70.6(6) 20_557 3
O8 P1 O8 109.4(6) 2 3
O8 P1 O8 70.6(6) 19_557 3
O8 P1 O8 180.0(10) 21_557 3
O8 P1 O8 70.6(6) 20_557 .
O8 P1 O8 109.4(5) 2 .
O8 P1 O8 180.0(10) 19_557 .
O8 P1 O8 70.6(6) 21_557 .
O8 P1 O8 109.4(6) 3 .
O8 P1 O9 70.5(5) 20_557 .
O8 P1 O9 109.5(5) 2 .
O8 P1 O9 70.5(5) 19_557 .
O8 P1 O9 70.5(5) 21_557 .
O8 P1 O9 109.5(5) 3 .
O8 P1 O9 109.5(5) . .
O8 P1 O9 109.5(5) 20_557 19_557
O8 P1 O9 70.5(5) 2 19_557
O8 P1 O9 109.5(5) 19_557 19_557
O8 P1 O9 109.5(5) 21_557 19_557
O8 P1 O9 70.5(5) 3 19_557
O8 P1 O9 70.5(5) . 19_557
O9 P1 O9 180.0 . 19_557
O1 C1 N1 127.8(9) . .
O1 C1 N2 122.8(9) . .
N1 C1 N2 109.3(8) . .
O2 C2 N1 113.9(7) . 18_546
O2 C2 N2 107.2(7) . .
N1 C2 N2 113.9(7) 18_546 .
O2 C2 C2 115.1(5) . 18_546
N1 C2 C2 103.5(8) 18_546 18_546
N2 C2 C2 102.9(7) . 18_546
N2 C3 N2 112.3(10) . 23
N2 C3 H3A 109.2 . .
N2 C3 H3A 109.2 23 .
N2 C3 H3B 109.2 . .
N2 C3 H3B 109.2 23 .
H3A C3 H3B 107.9 . .
N1 C4 N1 113.5(10) 22_655 .
N1 C4 H4A 108.9 22_655 .
N1 C4 H4A 108.9 . .
N1 C4 H4B 108.9 22_655 .
N1 C4 H4B 108.9 . .
H4A C4 H4B 107.7 . .
C1 N1 C2 112.8(7) . 18_546
C1 N1 C4 122.3(8) . .
C2 N1 C4 124.2(8) 18_546 .
C1 N2 C2 111.2(7) . .
C1 N2 C3 123.5(8) . .
C2 N2 C3 123.7(8) . .
C2 O2 H2 109.5 . .

loop_
_geom_bond_atom_site_label_1
_geom_bond_atom_site_label_2
_geom_bond_distance
_geom_bond_site_symmetry_2
O3 Mo1 1.899(4) .
O3 Mo1 1.899(4) 2
O4 Mo1 1.629(9) .
O5 Mo2 1.894(5) .
O5 Mo2 1.894(5) 21_557
O6 Mo2 1.653(12) .
O7 Mo2 1.887(7) .
O7 Mo1 1.903(8) .
O8 P1 1.537(14) .
O8 O8 1.78(2) 20_557
O8 O8 1.78(2) 21_557
O8 O9 1.80(2) 19_557
O8 Mo2 2.455(10) 3
O8 Mo2 2.455(10) 20_557
O8 Mo1 2.468(15) 20_557
O9 P1 1.58(3) .
O9 Mo1 2.448(17) 3
O9 Mo1 2.448(17) 2
O9 Mo1 2.448(17) .
C1 O1 1.216(11) .
C1 N1 1.343(12) .
C1 N2 1.388(11) .
C2 O2 1.388(11) .
C2 N1 1.431(11) 18_546
C2 N2 1.444(11) .
C2 C2 1.570(16) 18_546
C3 N2 1.450(9) .
C3 N2 1.450(9) 23
C3 H3A 0.9700 .
C3 H3B 0.9700 .
C4 N1 1.445(10) 22_655
C4 N1 1.445(10) .
C4 H4A 0.9700 .
C4 H4B 0.9700 .
O2 H2 0.8200 .
